data_1572525
loop_
_publ_author_name
'Al-Dulayymi, Ahmad R.'
'Beckett, Michael A.'
'Braganca, Radek'
'Coles, Simon J.'
'Horton, Peter N.'
'Rixon, Thomas A.'

_publ_section_title
;
 Tetrahydroxidohexaoxidopentaborate(1-) Salts of C6-Linked Substituted
 Diimidazolium and Dipyrrolidinium Cations: Synthesis, Characterization
 and XRD Studies
;
_journal_issue 8
_journal_name_full Inorganics
_journal_page_first 220
_journal_paper_doi 10.3390/inorganics12080220
_journal_volume 12
_journal_year 2024
_chemical_formula_moiety 'C16 H28 N4, 2(B5 H4 O10), 3(H2 O)'
_chemical_formula_sum 'C16 H42 B10 N4 O23'
_chemical_formula_weight 766.63
_space_group_crystal_system triclinic
_space_group_IT_number 2
_space_group_name_Hall '-P 1'
_space_group_name_H-M_alt 'P -1'
_atom_sites_solution_hydrogens mixed
_atom_sites_solution_primary dual
_audit_creation_date 2018-02-13
_audit_creation_method
;
Olex2 1.2-alpha
(compiled 2018.01.22 svn.r3481 for OlexSys, GUI svn.r5457)
;
_cell_angle_alpha 86.483(3)
_cell_angle_beta 81.244(3)
_cell_angle_gamma 75.624(3)
_cell_formula_units_Z 2
_cell_length_a 9.4616(4)
_cell_length_b 9.4780(3)
_cell_length_c 19.8856(8)
_cell_measurement_reflns_used 11311
_cell_measurement_temperature 100(2)
_cell_measurement_theta_max 29.3210
_cell_measurement_theta_min 2.0540
_cell_volume 1706.79(12)
_computing_cell_refinement 'CrysAlisPro 1.171.39.34b (Rigaku OD, 2017)'
_computing_data_collection 'CrysAlisPro 1.171.39.34b (Rigaku OD, 2017)'
_computing_data_reduction 'CrysAlisPro 1.171.39.34b (Rigaku OD, 2017)'
_computing_molecular_graphics 'Olex2 (Dolomanov et al., 2009)'
_computing_publication_material 'Olex2 (Dolomanov et al., 2009)'
_computing_structure_refinement 'ShelXL (Sheldrick, 2015)'
_computing_structure_solution 'ShelXT (Sheldrick, 2015)'
_diffrn_ambient_temperature 100(2)
_diffrn_detector 'CCD area detector'
_diffrn_detector_area_resol_mean 28.5714
_diffrn_detector_dtime 0.000
_diffrn_detector_type 'Rigaku HG Saturn724+ (2x2 bin mode)'
_diffrn_measured_fraction_theta_full 1.000
_diffrn_measured_fraction_theta_max 0.998
_diffrn_measurement_details
;
List of Runs (angles in degrees, time in seconds):
  # Type    Start    End  Width  t~exp~   \w     \q     \k     \f   Frames
--------------------------------------------------------------------------
  1  \w    -84.00  29.00   1.00   10.00    --    5.00 -38.00  60.00  113
  2  \w    -99.00  24.00   1.00   10.00    --   -9.70 -72.00  90.00  123
  3  \w    -99.00  15.00   1.00   10.00    --   -9.70 -38.00-180.00  114
  4  \w    -99.00  20.00   1.00   10.00    --   -9.70 -57.00 -60.00  119
  5  \w    -34.00  80.00   1.00   10.00    --   -9.70  38.00   0.00  114
  6  \w    -39.00  80.00   1.00   10.00    --   -9.70  57.00-150.00  119
;
_diffrn_measurement_device 'four-circle \k goniometer'
_diffrn_measurement_device_details 'Rigaku, AFC12 \k goniometer'
_diffrn_measurement_device_type
'Rigaku FRE+ equipped with HF Varimax confocal mirrors and an AFC12 goniometer and HG Saturn 724+ detector'
_diffrn_measurement_method 'profile data from \w-scans'
_diffrn_measurement_specimen_support 'MiTeGen MicroLoop'
_diffrn_orient_matrix_type 'CrysAlisPro convention (1999,Acta A55,543-557)'
_diffrn_orient_matrix_UB_11 -0.0663513000
_diffrn_orient_matrix_UB_12 0.0250603000
_diffrn_orient_matrix_UB_13 -0.0142780000
_diffrn_orient_matrix_UB_21 0.0400567000
_diffrn_orient_matrix_UB_22 -0.0133817000
_diffrn_orient_matrix_UB_23 -0.0330881000
_diffrn_orient_matrix_UB_31 -0.0102340000
_diffrn_orient_matrix_UB_32 -0.0718675000
_diffrn_orient_matrix_UB_33 0.0021370000
_diffrn_radiation_collimation 0.2
_diffrn_radiation_monochromator 'Confocal mirrors, HF Varimax'
_diffrn_radiation_probe x-ray
_diffrn_radiation_type MoK\a
_diffrn_radiation_wavelength 0.71075
_diffrn_reflns_av_R_equivalents 0.0424
_diffrn_reflns_av_unetI/netI 0.0387
_diffrn_reflns_Laue_measured_fraction_full 1.000
_diffrn_reflns_Laue_measured_fraction_max 0.998
_diffrn_reflns_limit_h_max 12
_diffrn_reflns_limit_h_min -12
_diffrn_reflns_limit_k_max 12
_diffrn_reflns_limit_k_min -11
_diffrn_reflns_limit_l_max 25
_diffrn_reflns_limit_l_min -25
_diffrn_reflns_number 38202
_diffrn_reflns_point_group_measured_fraction_full 1.000
_diffrn_reflns_point_group_measured_fraction_max 0.998
_diffrn_reflns_theta_full 25.242
_diffrn_reflns_theta_max 27.484
_diffrn_reflns_theta_min 2.073
_diffrn_source 'Rotating Anode'
_diffrn_source_current 55.0
_diffrn_source_power 2.475
_diffrn_source_target Mo
_diffrn_source_type 'Rigaku FRE+'
_diffrn_source_voltage 45.0
_exptl_absorpt_coefficient_mu 0.129
_exptl_absorpt_correction_T_max 1.00000
_exptl_absorpt_correction_T_min 0.60935
_exptl_absorpt_correction_type multi-scan
_exptl_absorpt_process_details
;
CrysAlisPro 1.171.39.34b (Rigaku Oxford Diffraction, 2017)
Empirical absorption correction using spherical harmonics,
 implemented in SCALE3 ABSPACK scaling algorithm.
;
_exptl_crystal_colour colourless
_exptl_crystal_colour_primary colourless
_exptl_crystal_density_diffrn 1.492
_exptl_crystal_description plate
_exptl_crystal_F_000 800
_exptl_crystal_recrystallization_method 'The material was recrystallised from water'
_exptl_crystal_size_max 0.28
_exptl_crystal_size_mid 0.1
_exptl_crystal_size_min 0.01
_refine_diff_density_max 0.337
_refine_diff_density_min -0.322
_refine_diff_density_rms 0.056
_refine_ls_extinction_method none
_refine_ls_goodness_of_fit_ref 0.970
_refine_ls_hydrogen_treatment mixed
_refine_ls_matrix_type full
_refine_ls_number_parameters 537
_refine_ls_number_reflns 7820
_refine_ls_number_restraints 21
_refine_ls_restrained_S_all 0.972
_refine_ls_R_factor_all 0.0664
_refine_ls_R_factor_gt 0.0457
_refine_ls_shift/su_max 0.001
_refine_ls_shift/su_mean 0.000
_refine_ls_structure_factor_coef Fsqd
_refine_ls_weighting_details 'w=1/[\s^2^(Fo^2^)+(0.1000P)^2^] where P=(Fo^2^+2Fc^2^)/3'
_refine_ls_weighting_scheme calc
_refine_ls_wR_factor_gt 0.1276
_refine_ls_wR_factor_ref 0.1431
_reflns_Friedel_coverage 0.000
_reflns_number_gt 5988
_reflns_number_total 7820
_reflns_threshold_expression 'I > 2\s(I)'
_cod_data_source_file MAB2.cif
_cod_data_source_block MAB2
_cod_database_code 1572525
_shelx_shelxl_version_number 2014/7
_chemical_oxdiff_formula 'C16H28N4 (B5O6(OH)4)2'
_chemical_oxdiff_usercomment MAB/TR/AR87/B5
_shelx_space_group_comment
;
The symmetry employed for this shelxl refinement is uniquely defined
by the following loop, which should always be used as a source of
symmetry information in preference to the above space-group names.
They are only intended as comments.
;
_shelx_estimated_absorpt_t_max 0.999
_shelx_estimated_absorpt_t_min 0.965
_reflns_odcompleteness_completeness 99.83
_reflns_odcompleteness_iscentric 1
_reflns_odcompleteness_theta 27.42
_olex2_refinement_description
;
1. Fixed Uiso
 At 1.2 times of:
  All C(H) groups, All C(H,H) groups
 At 1.5 times of:
  All C(H,H,H) groups, All O(H) groups, All O(H,H) groups
2. Restrained distances
 O8-H8 = O10-H10 = O9-H9 = O7-H7 = O17-H17 = O18-H18 = O19-H19 = O20-H20
 0.87 with sigma of 0.02
3. Uiso/Uaniso restraints and constraints
O23 \\sim O23A: within 2A with sigma of 0.0025 and sigma for terminal atoms of
0.005
O22 \\sim O22A: within 2A with sigma of 0.0025 and sigma for terminal atoms of
0.005
4. Rigid body (RIGU) restrains
 O22, O22A, O23, O23A, O21
 with sigma for 1-2 distances of 0.004 and sigma for 1-3 distances of 0.004
5. Others
 Fixed Sof: O22(0.5) H22A(0.5) H22B(0.5) O23(0.5) H23A(0.5) H23B(0.5)
 O22A(0.5) H22C(0.5) H22D(0.5) O23A(0.5) H23C(0.5) H23D(0.5)
6.a Free rotating group:
 O22(H22A,H22B), O21(H21A,H21B), O23(H23A,H23B), O22A(H22C,H22D), O23A(H23C,
 H23D)
6.b Secondary CH2 refined with riding coordinates:
 C2(H2A,H2B), C6(H6A,H6B), C7(H7A,H7B), C8(H8A,H8B), C9(H9A,H9B), C10(H10A,
 H10B), C11(H11A,H11B), C15(H15A,H15B)
6.c Aromatic/amide H refined with riding coordinates:
 C3(H3), C4(H4), C5(H5), C12(H12), C13(H13), C14(H14)
6.d Idealised Me refined as rotating group:
 C1(H1A,H1B,H1C), C16(H16A,H16B,H16C)
;
_olex2_diffrn_ambient_temperature_device 'Oxford Cryosystems'
_olex2_exptl_crystal_mounting_method 'The crystal was mounted on a MITIGEN holder in perfluoroether oil'
_olex2_submission_original_sample_id MAB/TR/AR87/B5
_olex2_submission_special_instructions 'No special instructions were received'
_oxdiff_exptl_absorpt_empirical_details
;
Empirical correction (ABSPACK) includes:
- Absorption correction using spherical harmonics
- Frame scaling
;
_oxdiff_exptl_absorpt_empirical_full_max 1.371
_oxdiff_exptl_absorpt_empirical_full_min 0.568

loop_
_space_group_symop_operation_xyz
'x, y, z'
'-x, -y, -z'

loop_
_atom_site_label
_atom_site_type_symbol
_atom_site_fract_x
_atom_site_fract_y
_atom_site_fract_z
_atom_site_U_iso_or_equiv
_atom_site_adp_type
_atom_site_occupancy
_atom_site_site_symmetry_order
_atom_site_calc_flag
_atom_site_refinement_flags_posn
_atom_site_refinement_flags_adp
_atom_site_refinement_flags_occupancy
_atom_site_disorder_assembly
_atom_site_disorder_group
N1 N 1.29299(15) 0.76855(15) -0.02362(7) 0.0209(3) Uani 1 1 d . . . . .
N2 N 1.13228(15) 0.90718(15) 0.04829(7) 0.0192(3) Uani 1 1 d . . . . .
N3 N 0.73511(16) 0.83062(16) 0.47122(8) 0.0237(3) Uani 1 1 d . . . . .
N4 N 0.59130(16) 0.82027(16) 0.56549(8) 0.0229(3) Uani 1 1 d . . . . .
C1 C 1.3741(2) 0.6924(2) -0.14209(9) 0.0283(4) Uani 1 1 d . . . . .
H1A H 1.4169 0.6072 -0.1706 0.042 Uiso 1 1 calc GR . . . .
H1B H 1.4364 0.7619 -0.1511 0.042 Uiso 1 1 calc GR . . . .
H1C H 1.2750 0.7388 -0.1527 0.042 Uiso 1 1 calc GR . . . .
C2 C 1.3647(2) 0.6451(2) -0.06836(10) 0.0330(5) Uani 1 1 d . . . . .
H2A H 1.3081 0.5693 -0.0602 0.040 Uiso 1 1 calc R . . . .
H2B H 1.4652 0.6019 -0.0572 0.040 Uiso 1 1 calc R . . . .
C3 C 1.16243(18) 0.78409(17) 0.01449(8) 0.0184(3) Uani 1 1 d . . . . .
H3 H 1.1007 0.7181 0.0172 0.022 Uiso 1 1 calc R . . . .
C4 C 1.3487(2) 0.8852(2) -0.01390(10) 0.0290(4) Uani 1 1 d . . . . .
H4 H 1.4403 0.9021 -0.0350 0.035 Uiso 1 1 calc R . . . .
C5 C 1.2489(2) 0.9709(2) 0.03119(10) 0.0281(4) Uani 1 1 d . . . . .
H5 H 1.2575 1.0595 0.0482 0.034 Uiso 1 1 calc R . . . .
C6 C 1.00158(19) 0.95747(19) 0.09947(9) 0.0237(4) Uani 1 1 d . . . . .
H6A H 0.9120 0.9514 0.0809 0.028 Uiso 1 1 calc R . . . .
H6B H 0.9921 1.0607 0.1095 0.028 Uiso 1 1 calc R . . . .
C7 C 1.01298(19) 0.86629(19) 0.16454(9) 0.0222(4) Uani 1 1 d . . . . .
H7A H 1.1054 0.8689 0.1815 0.027 Uiso 1 1 calc R . . . .
H7B H 1.0190 0.7639 0.1543 0.027 Uiso 1 1 calc R . . . .
C8 C 0.88416(18) 0.91699(19) 0.22031(9) 0.0226(4) Uani 1 1 d . . . . .
H8A H 0.7913 0.9126 0.2043 0.027 Uiso 1 1 calc R . . . .
H8B H 0.8771 1.0193 0.2311 0.027 Uiso 1 1 calc R . . . .
C9 C 0.90499(19) 0.82064(19) 0.28423(9) 0.0247(4) Uani 1 1 d . . . . .
H9A H 0.8993 0.7213 0.2742 0.030 Uiso 1 1 calc R . . . .
H9B H 1.0050 0.8137 0.2954 0.030 Uiso 1 1 calc R . . . .
C10 C 0.79354(19) 0.8737(2) 0.34625(9) 0.0253(4) Uani 1 1 d . . . . .
H10A H 0.7886 0.9773 0.3535 0.030 Uiso 1 1 calc R . . . .
H10B H 0.6947 0.8661 0.3386 0.030 Uiso 1 1 calc R . . . .
C11 C 0.8370(2) 0.7834(2) 0.40881(10) 0.0281(4) Uani 1 1 d . . . . .
H11A H 0.8408 0.6802 0.4012 0.034 Uiso 1 1 calc R . . . .
H11B H 0.9371 0.7893 0.4151 0.034 Uiso 1 1 calc R . . . .
C12 C 0.7061(2) 0.9645(2) 0.50090(9) 0.0257(4) Uani 1 1 d . . . . .
H12 H 0.7432 1.0457 0.4831 0.031 Uiso 1 1 calc R . . . .
C13 C 0.6156(2) 0.95902(19) 0.55975(9) 0.0244(4) Uani 1 1 d . . . . .
H13 H 0.5762 1.0353 0.5911 0.029 Uiso 1 1 calc R . . . .
C14 C 0.66346(19) 0.74635(19) 0.51139(9) 0.0233(4) Uani 1 1 d . . . . .
H14 H 0.6640 0.6488 0.5027 0.028 Uiso 1 1 calc R . . . .
C15 C 0.4954(2) 0.7655(2) 0.62026(9) 0.0257(4) Uani 1 1 d . . . . .
H15A H 0.5155 0.6582 0.6177 0.031 Uiso 1 1 calc R . . . .
H15B H 0.3913 0.8068 0.6139 0.031 Uiso 1 1 calc R . . . .
C16 C 0.5178(2) 0.8046(2) 0.68978(10) 0.0335(4) Uani 1 1 d . . . . .
H16A H 0.4942 0.9109 0.6932 0.050 Uiso 1 1 calc GR . . . .
H16B H 0.6208 0.7639 0.6964 0.050 Uiso 1 1 calc GR . . . .
H16C H 0.4531 0.7644 0.7249 0.050 Uiso 1 1 calc GR . . . .
O1 O 0.56444(11) 0.67453(12) 0.23284(6) 0.0163(2) Uani 1 1 d . . . . .
O2 O 0.55658(12) 0.85289(12) 0.14297(6) 0.0187(3) Uani 1 1 d . . . . .
O3 O 0.36249(11) 0.89005(11) 0.23743(6) 0.0158(2) Uani 1 1 d . . . . .
O4 O 0.31628(12) 0.65338(12) 0.26371(5) 0.0152(2) Uani 1 1 d . . . . .
O5 O 0.28404(13) 0.60021(13) 0.38350(6) 0.0201(3) Uani 1 1 d . . . . .
O6 O 0.43194(12) 0.76563(12) 0.33965(6) 0.0165(2) Uani 1 1 d . . . . .
O7 O 0.74921(12) 0.64258(13) 0.13633(6) 0.0196(3) Uani 1 1 d D . . . .
H7 H 0.791(2) 0.5743(19) 0.1584(10) 0.029 Uiso 1 1 d DR . . . .
O8 O 0.37816(12) 1.07293(12) 0.15113(6) 0.0198(3) Uani 1 1 d D . . . .
H8 H 0.2980(18) 1.117(2) 0.1744(10) 0.030 Uiso 1 1 d DR . . . .
O9 O 0.16811(13) 0.49285(13) 0.31302(6) 0.0212(3) Uani 1 1 d D . . . .
H9 H 0.153(2) 0.492(2) 0.2732(8) 0.032 Uiso 1 1 d DR . . . .
O10 O 0.39778(14) 0.71239(13) 0.45645(6) 0.0236(3) Uani 1 1 d D . . . .
H10 H 0.357(2) 0.661(2) 0.4864(10) 0.035 Uiso 1 1 d DR . . . .
B1 B 0.41859(19) 0.74681(19) 0.26961(9) 0.0141(4) Uani 1 1 d . . . . .
B2 B 0.62269(19) 0.72134(19) 0.17153(9) 0.0152(4) Uani 1 1 d . . . . .
B3 B 0.43012(19) 0.9386(2) 0.17830(9) 0.0160(4) Uani 1 1 d . . . . .
B4 B 0.2569(2) 0.58353(19) 0.31844(9) 0.0167(4) Uani 1 1 d . . . . .
B5 B 0.3721(2) 0.6934(2) 0.39289(10) 0.0168(4) Uani 1 1 d . . . . .
O11 O 1.03874(12) 0.32171(12) 0.10696(5) 0.0156(2) Uani 1 1 d . . . . .
O12 O 1.22224(12) 0.44833(12) 0.06047(6) 0.0173(2) Uani 1 1 d . . . . .
O13 O 1.14336(12) 0.45086(12) 0.18064(5) 0.0157(2) Uani 1 1 d . . . . .
O14 O 0.89777(11) 0.42103(11) 0.21072(5) 0.0152(2) Uani 1 1 d . . . . .
O15 O 0.91622(12) 0.26001(12) 0.30757(6) 0.0204(3) Uani 1 1 d . . . . .
O16 O 1.10755(11) 0.21395(11) 0.21271(6) 0.0161(2) Uani 1 1 d . . . . .
O17 O 1.11089(13) 0.32392(13) -0.00968(6) 0.0209(3) Uani 1 1 d D . . . .
H17 H 1.175(2) 0.339(2) -0.0427(9) 0.031 Uiso 1 1 d DR . . . .
O18 O 1.32008(12) 0.57979(13) 0.12983(6) 0.0192(3) Uani 1 1 d D . . . .
H18 H 1.318(2) 0.596(2) 0.1720(8) 0.029 Uiso 1 1 d DR . . . .
O19 O 0.70773(13) 0.45125(13) 0.30546(6) 0.0220(3) Uani 1 1 d D . . . .
H19 H 0.661(2) 0.5259(19) 0.2841(11) 0.033 Uiso 1 1 d DR . . . .
O20 O 1.11501(13) 0.05897(13) 0.31193(6) 0.0207(3) Uani 1 1 d D . . . .
H20 H 1.1957(19) 0.008(2) 0.2895(10) 0.031 Uiso 1 1 d DR . . . .
B11 B 1.04651(19) 0.35170(19) 0.17675(9) 0.0141(4) Uani 1 1 d . . . . .
B12 B 1.12374(19) 0.36622(19) 0.05279(9) 0.0153(4) Uani 1 1 d . . . . .
B13 B 1.22800(19) 0.49269(19) 0.12514(9) 0.0154(4) Uani 1 1 d . . . . .
B14 B 0.8408(2) 0.37930(19) 0.27336(9) 0.0161(4) Uani 1 1 d . . . . .
B15 B 1.0490(2) 0.1777(2) 0.27613(9) 0.0163(4) Uani 1 1 d . . . . .
O22 O 1.024(4) 0.390(3) 0.448(2) 0.033(2) Uani 0.5 1 d . U P A 2
H22A H 1.0617 0.4309 0.4117 0.049 Uiso 0.5 1 d G . P A 2
H22B H 1.0268 0.4453 0.4810 0.049 Uiso 0.5 1 d G . P A 2
O21 O 0.72237(15) 0.44490(15) 0.44429(6) 0.0298(3) Uani 1 1 d . U . . .
H21A H 0.7115 0.4375 0.4021 0.045 Uiso 1 1 d G . . . .
H21B H 0.8163 0.4099 0.4453 0.045 Uiso 1 1 d G . . . .
O23 O 0.979(2) 0.097(2) 0.4532(11) 0.031(2) Uani 0.5 1 d . U P B 1
H23A H 0.8997 0.1679 0.4526 0.047 Uiso 0.5 1 d G . P B 1
H23B H 1.0002 0.0666 0.4117 0.047 Uiso 0.5 1 d G . P B 1
O22A O 1.022(4) 0.409(3) 0.4429(19) 0.029(2) Uani 0.5 1 d . U P C 1
H22C H 1.0314 0.4900 0.4583 0.043 Uiso 0.5 1 d G . P C 1
H22D H 1.0882 0.3924 0.4068 0.043 Uiso 0.5 1 d G . P C 1
O23A O 0.984(2) 0.118(2) 0.4462(10) 0.0261(16) Uani 0.5 1 d . U P D 2
H23C H 0.9943 0.2051 0.4522 0.039 Uiso 0.5 1 d G . P D 2
H23D H 1.0554 0.0741 0.4123 0.039 Uiso 0.5 1 d G . P D 2

loop_
_atom_site_aniso_label
_atom_site_aniso_U_11
_atom_site_aniso_U_22
_atom_site_aniso_U_33
_atom_site_aniso_U_23
_atom_site_aniso_U_13
_atom_site_aniso_U_12
N1 0.0204(7) 0.0179(7) 0.0216(7) 0.0019(6) 0.0001(6) -0.0021(6)
N2 0.0230(7) 0.0161(7) 0.0180(7) 0.0005(6) -0.0038(6) -0.0032(6)
N3 0.0244(8) 0.0233(8) 0.0230(8) -0.0023(6) -0.0010(6) -0.0061(6)
N4 0.0241(8) 0.0219(8) 0.0227(8) -0.0016(6) -0.0013(6) -0.0066(6)
C1 0.0316(10) 0.0286(10) 0.0254(10) -0.0018(8) -0.0040(8) -0.0085(8)
C2 0.0383(11) 0.0237(10) 0.0274(10) -0.0003(8) 0.0110(8) 0.0007(8)
C3 0.0213(8) 0.0159(8) 0.0175(8) 0.0007(7) -0.0011(6) -0.0048(7)
C4 0.0232(9) 0.0315(10) 0.0351(11) 0.0014(9) -0.0033(8) -0.0132(8)
C5 0.0337(10) 0.0255(10) 0.0310(10) -0.0011(8) -0.0078(8) -0.0158(8)
C6 0.0256(9) 0.0212(9) 0.0197(9) -0.0041(7) -0.0005(7) 0.0020(7)
C7 0.0225(9) 0.0195(9) 0.0218(9) -0.0016(7) -0.0017(7) -0.0003(7)
C8 0.0210(9) 0.0216(9) 0.0241(9) -0.0041(7) -0.0021(7) -0.0030(7)
C9 0.0233(9) 0.0230(9) 0.0250(10) -0.0014(8) 0.0005(7) -0.0024(7)
C10 0.0235(9) 0.0262(10) 0.0241(9) -0.0024(8) 0.0002(7) -0.0036(7)
C11 0.0269(9) 0.0264(10) 0.0269(10) -0.0023(8) 0.0027(8) -0.0027(8)
C12 0.0281(9) 0.0222(9) 0.0282(10) 0.0001(8) -0.0049(8) -0.0082(8)
C13 0.0293(9) 0.0197(9) 0.0252(9) -0.0031(7) -0.0032(7) -0.0076(7)
C14 0.0234(9) 0.0209(9) 0.0245(9) -0.0029(7) -0.0031(7) -0.0031(7)
C15 0.0272(9) 0.0235(9) 0.0257(10) -0.0003(8) 0.0018(7) -0.0079(7)
C16 0.0393(11) 0.0341(11) 0.0254(10) 0.0011(8) -0.0020(8) -0.0079(9)
O1 0.0147(5) 0.0135(5) 0.0171(6) 0.0005(4) 0.0008(4) 0.0012(4)
O2 0.0165(6) 0.0170(6) 0.0177(6) 0.0040(5) 0.0024(4) 0.0007(5)
O3 0.0139(5) 0.0122(5) 0.0182(6) 0.0006(4) 0.0010(4) 0.0006(4)
O4 0.0166(5) 0.0149(6) 0.0142(5) -0.0007(4) -0.0014(4) -0.0044(4)
O5 0.0260(6) 0.0218(6) 0.0150(6) 0.0004(5) -0.0011(5) -0.0119(5)
O6 0.0163(5) 0.0168(6) 0.0171(6) -0.0015(5) -0.0014(4) -0.0057(4)
O7 0.0180(6) 0.0182(6) 0.0163(6) 0.0034(5) 0.0017(5) 0.0040(5)
O8 0.0176(6) 0.0165(6) 0.0206(6) 0.0032(5) 0.0024(5) 0.0005(5)
O9 0.0274(6) 0.0235(6) 0.0164(6) 0.0007(5) -0.0037(5) -0.0133(5)
O10 0.0324(7) 0.0271(7) 0.0154(6) 0.0001(5) -0.0037(5) -0.0151(6)
B1 0.0136(8) 0.0126(8) 0.0155(9) 0.0006(7) -0.0001(7) -0.0033(7)
B2 0.0153(8) 0.0150(9) 0.0144(9) -0.0003(7) -0.0017(7) -0.0019(7)
B3 0.0138(8) 0.0154(9) 0.0184(9) 0.0016(7) -0.0031(7) -0.0031(7)
B4 0.0164(9) 0.0145(9) 0.0181(9) -0.0014(7) -0.0007(7) -0.0024(7)
B5 0.0178(9) 0.0143(9) 0.0174(9) -0.0022(7) -0.0011(7) -0.0030(7)
O11 0.0163(5) 0.0170(6) 0.0136(6) -0.0013(5) 0.0003(4) -0.0053(4)
O12 0.0185(6) 0.0192(6) 0.0142(6) 0.0004(5) 0.0007(4) -0.0068(5)
O13 0.0167(5) 0.0158(6) 0.0144(6) -0.0010(4) -0.0003(4) -0.0046(4)
O14 0.0132(5) 0.0148(6) 0.0150(6) 0.0011(4) 0.0002(4) -0.0002(4)
O15 0.0195(6) 0.0192(6) 0.0160(6) 0.0041(5) 0.0023(4) 0.0035(5)
O16 0.0149(5) 0.0129(5) 0.0168(6) 0.0009(4) 0.0018(4) 0.0009(4)
O17 0.0226(6) 0.0276(7) 0.0137(6) -0.0042(5) 0.0031(5) -0.0108(5)
O18 0.0199(6) 0.0221(6) 0.0171(6) -0.0008(5) -0.0007(5) -0.0091(5)
O19 0.0188(6) 0.0220(6) 0.0176(6) 0.0054(5) 0.0028(5) 0.0046(5)
O20 0.0185(6) 0.0181(6) 0.0190(6) 0.0034(5) 0.0017(5) 0.0045(5)
B11 0.0144(8) 0.0133(8) 0.0131(8) 0.0001(7) -0.0001(6) -0.0021(7)
B12 0.0146(8) 0.0135(8) 0.0153(9) -0.0007(7) 0.0000(7) 0.0001(7)
B13 0.0131(8) 0.0132(9) 0.0171(9) -0.0012(7) -0.0005(7) 0.0010(7)
B14 0.0178(9) 0.0140(9) 0.0150(9) 0.0015(7) -0.0014(7) -0.0020(7)
B15 0.0155(8) 0.0144(9) 0.0181(9) -0.0007(7) -0.0011(7) -0.0024(7)
O22 0.0365(15) 0.036(5) 0.025(4) 0.007(5) -0.002(2) -0.010(4)
O21 0.0351(7) 0.0353(8) 0.0203(7) -0.0026(6) -0.0009(5) -0.0124(6)
O23 0.0357(18) 0.030(5) 0.025(4) 0.006(3) 0.004(2) -0.007(3)
O22A 0.0346(16) 0.028(5) 0.024(4) 0.007(4) -0.002(2) -0.011(4)
O23A 0.0316(18) 0.026(4) 0.019(3) 0.013(2) -0.002(2) -0.007(2)

loop_
_atom_type_symbol
_atom_type_description
_atom_type_scat_dispersion_real
_atom_type_scat_dispersion_imag
_atom_type_scat_source
C C 0.0033 0.0016 'International Tables Vol C Tables 4.2.6.8 and 6.1.1.4'
H H 0.0000 0.0000 'International Tables Vol C Tables 4.2.6.8 and 6.1.1.4'
B B 0.0013 0.0007 'International Tables Vol C Tables 4.2.6.8 and 6.1.1.4'
N N 0.0061 0.0033 'International Tables Vol C Tables 4.2.6.8 and 6.1.1.4'
O O 0.0106 0.0060 'International Tables Vol C Tables 4.2.6.8 and 6.1.1.4'

loop_
_geom_angle_atom_site_label_1
_geom_angle_atom_site_label_2
_geom_angle_atom_site_label_3
_geom_angle
_geom_angle_site_symmetry_1
_geom_angle_site_symmetry_3
_geom_angle_publ_flag
C3 N1 C2 124.90(14) . . ?
C3 N1 C4 108.70(15) . . ?
C4 N1 C2 126.40(15) . . ?
C3 N2 C5 108.06(15) . . ?
C3 N2 C6 124.93(14) . . ?
C5 N2 C6 126.81(15) . . ?
C12 N3 C11 126.46(15) . . ?
C14 N3 C11 125.01(15) . . ?
C14 N3 C12 108.35(15) . . ?
C13 N4 C15 126.15(15) . . ?
C14 N4 C13 108.80(15) . . ?
C14 N4 C15 124.97(15) . . ?
H1A C1 H1B 109.5 . . ?
H1A C1 H1C 109.5 . . ?
H1B C1 H1C 109.5 . . ?
C2 C1 H1A 109.5 . . ?
C2 C1 H1B 109.5 . . ?
C2 C1 H1C 109.5 . . ?
N1 C2 C1 111.39(15) . . ?
N1 C2 H2A 109.4 . . ?
N1 C2 H2B 109.4 . . ?
C1 C2 H2A 109.4 . . ?
C1 C2 H2B 109.4 . . ?
H2A C2 H2B 108.0 . . ?
N1 C3 N2 108.74(14) . . ?
N1 C3 H3 125.6 . . ?
N2 C3 H3 125.6 . . ?
N1 C4 H4 126.6 . . ?
C5 C4 N1 106.88(16) . . ?
C5 C4 H4 126.6 . . ?
N2 C5 H5 126.2 . . ?
C4 C5 N2 107.62(16) . . ?
C4 C5 H5 126.2 . . ?
N2 C6 H6A 109.4 . . ?
N2 C6 H6B 109.4 . . ?
N2 C6 C7 111.17(14) . . ?
H6A C6 H6B 108.0 . . ?
C7 C6 H6A 109.4 . . ?
C7 C6 H6B 109.4 . . ?
C6 C7 H7A 108.9 . . ?
C6 C7 H7B 108.9 . . ?
C6 C7 C8 113.58(14) . . ?
H7A C7 H7B 107.7 . . ?
C8 C7 H7A 108.9 . . ?
C8 C7 H7B 108.9 . . ?
C7 C8 H8A 109.6 . . ?
C7 C8 H8B 109.6 . . ?
C7 C8 C9 110.25(14) . . ?
H8A C8 H8B 108.1 . . ?
C9 C8 H8A 109.6 . . ?
C9 C8 H8B 109.6 . . ?
C8 C9 H9A 108.6 . . ?
C8 C9 H9B 108.6 . . ?
H9A C9 H9B 107.6 . . ?
C10 C9 C8 114.67(15) . . ?
C10 C9 H9A 108.6 . . ?
C10 C9 H9B 108.6 . . ?
C9 C10 H10A 109.6 . . ?
C9 C10 H10B 109.6 . . ?
H10A C10 H10B 108.1 . . ?
C11 C10 C9 110.27(15) . . ?
C11 C10 H10A 109.6 . . ?
C11 C10 H10B 109.6 . . ?
N3 C11 C10 113.24(15) . . ?
N3 C11 H11A 108.9 . . ?
N3 C11 H11B 108.9 . . ?
C10 C11 H11A 108.9 . . ?
C10 C11 H11B 108.9 . . ?
H11A C11 H11B 107.7 . . ?
N3 C12 H12 126.3 . . ?
C13 C12 N3 107.40(16) . . ?
C13 C12 H12 126.3 . . ?
N4 C13 H13 126.7 . . ?
C12 C13 N4 106.55(16) . . ?
C12 C13 H13 126.7 . . ?
N3 C14 H14 125.6 . . ?
N4 C14 N3 108.89(16) . . ?
N4 C14 H14 125.6 . . ?
N4 C15 H15A 109.2 . . ?
N4 C15 H15B 109.2 . . ?
N4 C15 C16 112.15(15) . . ?
H15A C15 H15B 107.9 . . ?
C16 C15 H15A 109.2 . . ?
C16 C15 H15B 109.2 . . ?
C15 C16 H16A 109.5 . . ?
C15 C16 H16B 109.5 . . ?
C15 C16 H16C 109.5 . . ?
H16A C16 H16B 109.5 . . ?
H16A C16 H16C 109.5 . . ?
H16B C16 H16C 109.5 . . ?
B2 O1 B1 123.92(13) . . ?
B2 O2 B3 119.05(13) . . ?
B3 O3 B1 123.53(13) . . ?
B4 O4 B1 122.31(13) . . ?
B4 O5 B5 118.76(13) . . ?
B5 O6 B1 123.86(13) . . ?
B2 O7 H7 112.9(15) . . ?
B3 O8 H8 110.8(14) . . ?
B4 O9 H9 110.6(15) . . ?
B5 O10 H10 112.4(15) . . ?
O1 B1 O4 107.30(12) . . ?
O3 B1 O1 110.05(12) . . ?
O3 B1 O4 108.47(12) . . ?
O6 B1 O1 109.54(13) . . ?
O6 B1 O3 109.57(13) . . ?
O6 B1 O4 111.87(13) . . ?
O1 B2 O2 120.98(14) . . ?
O1 B2 O7 121.70(15) . . ?
O7 B2 O2 117.31(14) . . ?
O3 B3 O2 121.41(15) . . ?
O8 B3 O2 116.53(15) . . ?
O8 B3 O3 122.06(15) . . ?
O4 B4 O5 121.62(14) . . ?
O4 B4 O9 122.64(15) . . ?
O9 B4 O5 115.74(15) . . ?
O6 B5 O5 121.18(15) . . ?
O6 B5 O10 119.45(15) . . ?
O10 B5 O5 119.37(15) . . ?
B12 O11 B11 123.24(12) . . ?
B12 O12 B13 118.94(13) . . ?
B13 O13 B11 122.85(13) . . ?
B14 O14 B11 123.42(13) . . ?
B14 O15 B15 119.36(14) . . ?
B15 O16 B11 123.07(13) . . ?
B12 O17 H17 116.6(14) . . ?
B13 O18 H18 108.8(13) . . ?
B14 O19 H19 116.4(15) . . ?
B15 O20 H20 113.2(14) . . ?
O11 B11 O13 111.90(13) . . ?
O11 B11 O14 109.44(13) . . ?
O11 B11 O16 109.40(13) . . ?
O14 B11 O13 108.14(12) . . ?
O14 B11 O16 110.29(12) . . ?
O16 B11 O13 107.65(12) . . ?
O11 B12 O12 121.70(15) . . ?
O11 B12 O17 117.15(14) . . ?
O17 B12 O12 121.13(15) . . ?
O13 B13 O12 120.84(14) . . ?
O18 B13 O12 116.97(14) . . ?
O18 B13 O13 122.18(15) . . ?
O14 B14 O15 121.17(15) . . ?
O14 B14 O19 122.24(15) . . ?
O19 B14 O15 116.59(14) . . ?
O16 B15 O15 121.08(15) . . ?
O16 B15 O20 122.70(15) . . ?
O20 B15 O15 116.22(15) . . ?
H22A O22 H22B 104.5 . . ?
H21A O21 H21B 104.5 . . ?
H23A O23 H23B 104.5 . . ?
H22C O22A H22D 104.5 . . ?
H23C O23A H23D 109.5 . . ?

loop_
_geom_bond_atom_site_label_1
_geom_bond_atom_site_label_2
_geom_bond_distance
_geom_bond_site_symmetry_2
_geom_bond_publ_flag
N1 C2 1.473(2) . ?
N1 C3 1.327(2) . ?
N1 C4 1.373(2) . ?
N2 C3 1.329(2) . ?
N2 C5 1.375(2) . ?
N2 C6 1.475(2) . ?
N3 C11 1.470(2) . ?
N3 C12 1.380(2) . ?
N3 C14 1.327(2) . ?
N4 C13 1.385(2) . ?
N4 C14 1.321(2) . ?
N4 C15 1.464(2) . ?
C1 H1A 0.9800 . ?
C1 H1B 0.9800 . ?
C1 H1C 0.9800 . ?
C1 C2 1.503(3) . ?
C2 H2A 0.9900 . ?
C2 H2B 0.9900 . ?
C3 H3 0.9500 . ?
C4 H4 0.9500 . ?
C4 C5 1.344(3) . ?
C5 H5 0.9500 . ?
C6 H6A 0.9900 . ?
C6 H6B 0.9900 . ?
C6 C7 1.514(2) . ?
C7 H7A 0.9900 . ?
C7 H7B 0.9900 . ?
C7 C8 1.520(2) . ?
C8 H8A 0.9900 . ?
C8 H8B 0.9900 . ?
C8 C9 1.527(3) . ?
C9 H9A 0.9900 . ?
C9 H9B 0.9900 . ?
C9 C10 1.517(2) . ?
C10 H10A 0.9900 . ?
C10 H10B 0.9900 . ?
C10 C11 1.516(3) . ?
C11 H11A 0.9900 . ?
C11 H11B 0.9900 . ?
C12 H12 0.9500 . ?
C12 C13 1.347(3) . ?
C13 H13 0.9500 . ?
C14 H14 0.9500 . ?
C15 H15A 0.9900 . ?
C15 H15B 0.9900 . ?
C15 C16 1.512(3) . ?
C16 H16A 0.9800 . ?
C16 H16B 0.9800 . ?
C16 H16C 0.9800 . ?
O1 B1 1.481(2) . ?
O1 B2 1.355(2) . ?
O2 B2 1.379(2) . ?
O2 B3 1.384(2) . ?
O3 B1 1.474(2) . ?
O3 B3 1.362(2) . ?
O4 B1 1.486(2) . ?
O4 B4 1.360(2) . ?
O5 B4 1.382(2) . ?
O5 B5 1.394(2) . ?
O6 B1 1.443(2) . ?
O6 B5 1.353(2) . ?
O7 H7 0.811(15) . ?
O7 B2 1.359(2) . ?
O8 H8 0.849(15) . ?
O8 B3 1.357(2) . ?
O9 H9 0.828(16) . ?
O9 B4 1.362(2) . ?
O10 H10 0.856(15) . ?
O10 B5 1.353(2) . ?
O11 B11 1.450(2) . ?
O11 B12 1.354(2) . ?
O12 B12 1.384(2) . ?
O12 B13 1.390(2) . ?
O13 B11 1.479(2) . ?
O13 B13 1.361(2) . ?
O14 B11 1.475(2) . ?
O14 B14 1.356(2) . ?
O15 B14 1.379(2) . ?
O15 B15 1.383(2) . ?
O16 B11 1.479(2) . ?
O16 B15 1.358(2) . ?
O17 H17 0.856(15) . ?
O17 B12 1.360(2) . ?
O18 H18 0.860(15) . ?
O18 B13 1.357(2) . ?
O19 H19 0.861(16) . ?
O19 B14 1.357(2) . ?
O20 H20 0.869(15) . ?
O20 B15 1.360(2) . ?
O22 H22A 0.8697 . ?
O22 H22B 0.8700 . ?
O21 H21A 0.8691 . ?
O21 H21B 0.8708 . ?
O23 H23A 0.8714 . ?
O23 H23B 0.8695 . ?
O22A H22C 0.8695 . ?
O22A H22D 0.8708 . ?
O23A H23C 0.8699 . ?
O23A H23D 0.9172 . ?

loop_
_geom_hbond_atom_site_label_D
_geom_hbond_atom_site_label_H
_geom_hbond_atom_site_label_A
_geom_hbond_distance_DH
_geom_hbond_distance_HA
_geom_hbond_distance_DA
_geom_hbond_angle_DHA
_geom_hbond_site_symmetry_A
O7 H7 O14 0.811(15) 1.903(16) 2.7130(16) 176(2) .
O8 H8 O16 0.849(15) 1.877(15) 2.7182(15) 171(2) 1_465
O9 H9 O13 0.828(16) 1.923(16) 2.7395(16) 169(2) 1_455
O10 H10 O21 0.856(15) 1.831(16) 2.6848(18) 175(2) 2_666
O17 H17 O7 0.856(15) 1.903(17) 2.7002(16) 154(2) 2_765
O18 H18 O4 0.860(15) 1.930(16) 2.7860(16) 174(2) 1_655
O19 H19 O1 0.861(16) 1.824(16) 2.6830(16) 175(2) .
O20 H20 O3 0.869(15) 1.892(16) 2.7593(16) 176(2) 1_645
O22 H22A O9 0.87 2.18 3.04(4) 169.6 1_655
O22 H22B O22 0.87 2.08 2.93(6) 163.5 2_766
O21 H21A O19 0.87 1.92 2.7814(18) 168.6 .
O21 H21B O22 0.87 1.93 2.78(4) 163.7 .
O21 H21B O22A 0.87 1.94 2.77(4) 158.4 .
O23 H23B O20 0.87 2.11 2.91(2) 153.3 .
O22A H22C O22A 0.87 2.17 2.85(6) 134.5 2_766
O22A H22D O9 0.87 2.16 2.90(4) 142.4 1_655
O23A H23C O22 0.87 1.84 2.70(3) 169.7 .
O23A H23D O20 0.92 1.99 2.80(2) 145.0 .

loop_
_geom_torsion_atom_site_label_1
_geom_torsion_atom_site_label_2
_geom_torsion_atom_site_label_3
_geom_torsion_atom_site_label_4
_geom_torsion
_geom_torsion_site_symmetry_1
_geom_torsion_site_symmetry_2
_geom_torsion_site_symmetry_3
_geom_torsion_site_symmetry_4
_geom_torsion_publ_flag
N1 C4 C5 N2 -0.6(2) . . . . ?
N2 C6 C7 C8 177.62(14) . . . . ?
N3 C12 C13 N4 0.5(2) . . . . ?
C2 N1 C3 N2 179.82(16) . . . . ?
C2 N1 C4 C5 -179.39(17) . . . . ?
C3 N1 C2 C1 112.36(19) . . . . ?
C3 N1 C4 C5 0.3(2) . . . . ?
C3 N2 C5 C4 0.7(2) . . . . ?
C3 N2 C6 C7 71.8(2) . . . . ?
C4 N1 C2 C1 -68.0(2) . . . . ?
C4 N1 C3 N2 0.14(19) . . . . ?
C5 N2 C3 N1 -0.50(19) . . . . ?
C5 N2 C6 C7 -102.47(19) . . . . ?
C6 N2 C3 N1 -175.65(14) . . . . ?
C6 N2 C5 C4 175.71(16) . . . . ?
C6 C7 C8 C9 -179.37(15) . . . . ?
C7 C8 C9 C10 172.07(15) . . . . ?
C8 C9 C10 C11 -171.83(15) . . . . ?
C9 C10 C11 N3 178.91(15) . . . . ?
C11 N3 C12 C13 -175.37(16) . . . . ?
C11 N3 C14 N4 174.95(16) . . . . ?
C12 N3 C11 C10 -62.4(2) . . . . ?
C12 N3 C14 N4 -0.5(2) . . . . ?
C13 N4 C14 N3 0.8(2) . . . . ?
C13 N4 C15 C16 -46.0(2) . . . . ?
C14 N3 C11 C10 122.98(19) . . . . ?
C14 N3 C12 C13 0.0(2) . . . . ?
C14 N4 C13 C12 -0.8(2) . . . . ?
C14 N4 C15 C16 137.60(18) . . . . ?
C15 N4 C13 C12 -177.69(17) . . . . ?
C15 N4 C14 N3 177.76(15) . . . . ?
B1 O1 B2 O2 8.6(2) . . . . ?
B1 O1 B2 O7 -172.58(14) . . . . ?
B1 O3 B3 O2 1.7(2) . . . . ?
B1 O3 B3 O8 -177.87(14) . . . . ?
B1 O4 B4 O5 2.6(2) . . . . ?
B1 O4 B4 O9 -177.13(14) . . . . ?
B1 O6 B5 O5 -4.0(2) . . . . ?
B1 O6 B5 O10 176.28(14) . . . . ?
B2 O1 B1 O3 -11.7(2) . . . . ?
B2 O1 B1 O4 106.16(16) . . . . ?
B2 O1 B1 O6 -132.21(15) . . . . ?
B2 O2 B3 O3 -6.0(2) . . . . ?
B2 O2 B3 O8 173.59(14) . . . . ?
B3 O2 B2 O1 1.0(2) . . . . ?
B3 O2 B2 O7 -177.92(14) . . . . ?
B3 O3 B1 O1 6.5(2) . . . . ?
B3 O3 B1 O4 -110.61(16) . . . . ?
B3 O3 B1 O6 127.01(15) . . . . ?
B4 O4 B1 O1 113.71(15) . . . . ?
B4 O4 B1 O3 -127.43(15) . . . . ?
B4 O4 B1 O6 -6.5(2) . . . . ?
B4 O5 B5 O6 -0.7(2) . . . . ?
B4 O5 B5 O10 179.03(15) . . . . ?
B5 O5 B4 O4 1.3(2) . . . . ?
B5 O5 B4 O9 -178.95(14) . . . . ?
B5 O6 B1 O1 -111.68(16) . . . . ?
B5 O6 B1 O3 127.50(15) . . . . ?
B5 O6 B1 O4 7.2(2) . . . . ?
B11 O11 B12 O12 -2.0(2) . . . . ?
B11 O11 B12 O17 176.54(14) . . . . ?
B11 O13 B13 O12 2.9(2) . . . . ?
B11 O13 B13 O18 -177.72(14) . . . . ?
B11 O14 B14 O15 -4.9(2) . . . . ?
B11 O14 B14 O19 175.39(14) . . . . ?
B11 O16 B15 O15 8.5(2) . . . . ?
B11 O16 B15 O20 -172.43(14) . . . . ?
B12 O11 B11 O13 7.1(2) . . . . ?
B12 O11 B11 O14 126.95(15) . . . . ?
B12 O11 B11 O16 -112.11(15) . . . . ?
B12 O12 B13 O13 3.0(2) . . . . ?
B12 O12 B13 O18 -176.39(14) . . . . ?
B13 O12 B12 O11 -3.5(2) . . . . ?
B13 O12 B12 O17 178.02(14) . . . . ?
B13 O13 B11 O11 -7.6(2) . . . . ?
B13 O13 B11 O14 -128.19(14) . . . . ?
B13 O13 B11 O16 112.65(15) . . . . ?
B14 O14 B11 O11 133.19(15) . . . . ?
B14 O14 B11 O13 -104.68(16) . . . . ?
B14 O14 B11 O16 12.8(2) . . . . ?
B14 O15 B15 O16 1.2(2) . . . . ?
B14 O15 B15 O20 -177.95(14) . . . . ?
B15 O15 B14 O14 -3.0(2) . . . . ?
B15 O15 B14 O19 176.73(14) . . . . ?
B15 O16 B11 O11 -134.95(14) . . . . ?
B15 O16 B11 O13 103.24(16) . . . . ?
B15 O16 B11 O14 -14.5(2) . . . . ?
